data_4500630
loop_
_publ_author_name
'Kennedy, Alan R.'
'Morrison, Catriona A.'
'Briggs, Naomi E. B.'
'Arbuckle, William'

_publ_section_title
;
 Density and Stability Differences Between Enantiopure and Racemic Salts:
 Construction and Structural Analysis of a Systematic Series of
 Crystalline Salt Forms of Methylephedrine
;
_journal_issue 5
_journal_name_full 'Crystal Growth &amp; Design'
_journal_page_first 1821
_journal_paper_doi 10.1021/cg200030s
_journal_volume 11
_journal_year 2011
_chemical_absolute_configuration syn
_chemical_formula_sum 'C14 H21 N O5'
_chemical_formula_weight 283.32
_chemical_name_systematic
;
 ?
;
_space_group_IT_number 1
_symmetry_cell_setting triclinic
_symmetry_space_group_name_Hall 'P 1'
_symmetry_space_group_name_H-M 'P 1'
_atom_sites_solution_hydrogens geom
_atom_sites_solution_primary direct
_atom_sites_solution_secondary difmap
_audit_creation_method SHELXL-97
_cell_angle_alpha 103.350(5)
_cell_angle_beta 100.240(5)
_cell_angle_gamma 111.083(5)
_cell_formula_units_Z 2
_cell_length_a 7.8391(5)
_cell_length_b 9.6967(5)
_cell_length_c 11.2005(7)
_cell_measurement_reflns_used 6501
_cell_measurement_temperature 123(2)
_cell_measurement_theta_max 29.5840
_cell_measurement_theta_min 2.5396
_cell_volume 740.34(9)
_computing_structure_refinement 'SHELXL-97 (Sheldrick, 1997)'
_diffrn_ambient_temperature 123(2)
_diffrn_measured_fraction_theta_full 0.999
_diffrn_measured_fraction_theta_max 0.999
_diffrn_measurement_device_type 'Oxford Diffraction Gemini S'
_diffrn_measurement_method 'omega scans'
_diffrn_radiation_monochromator graphite
_diffrn_radiation_source 'fine-focus sealed tube'
_diffrn_radiation_type MoK\a
_diffrn_radiation_wavelength 0.71073
_diffrn_reflns_av_R_equivalents 0.0530
_diffrn_reflns_av_sigmaI/netI 0.0721
_diffrn_reflns_limit_h_max 10
_diffrn_reflns_limit_h_min -10
_diffrn_reflns_limit_k_max 12
_diffrn_reflns_limit_k_min -12
_diffrn_reflns_limit_l_max 14
_diffrn_reflns_limit_l_min -14
_diffrn_reflns_number 14753
_diffrn_reflns_theta_full 27.00
_diffrn_reflns_theta_max 27.00
_diffrn_reflns_theta_min 2.55
_exptl_absorpt_coefficient_mu 0.096
_exptl_absorpt_correction_T_max 1.00000
_exptl_absorpt_correction_T_min 0.75687
_exptl_absorpt_correction_type multi-scan
_exptl_absorpt_process_details
;
CrysAlisPro, Oxford Diffraction Ltd.,
Version 1.171.33.34d (release 27-02-2009 CrysAlis171 .NET)
(compiled Feb 27 2009,15:38:38)
Empirical absorption correction using spherical harmonics,
 implemented in SCALE3 ABSPACK scaling algorithm.
;
_exptl_crystal_colour colourless
_exptl_crystal_density_diffrn 1.271
_exptl_crystal_density_method 'not measured'
_exptl_crystal_description prism
_exptl_crystal_F_000 304
_exptl_crystal_size_max 0.3
_exptl_crystal_size_mid 0.1
_exptl_crystal_size_min 0.1
_refine_diff_density_max 0.208
_refine_diff_density_min -0.208
_refine_diff_density_rms 0.046
_refine_ls_abs_structure_details 'Flack H D (1983), Acta Cryst. A39, 876-881'
_refine_ls_abs_structure_Flack -0.7(9)
_refine_ls_extinction_method none
_refine_ls_goodness_of_fit_ref 0.955
_refine_ls_hydrogen_treatment mixed
_refine_ls_matrix_type full
_refine_ls_number_parameters 389
_refine_ls_number_reflns 6411
_refine_ls_number_restraints 3
_refine_ls_restrained_S_all 0.955
_refine_ls_R_factor_all 0.0693
_refine_ls_R_factor_gt 0.0512
_refine_ls_shift/su_max 0.000
_refine_ls_shift/su_mean 0.000
_refine_ls_structure_factor_coef Fsqd
_refine_ls_weighting_details 'calc w=1/[\s^2^(Fo^2^)+(0.0633P)^2^+0.0000P] where P=(Fo^2^+2Fc^2^)/3'
_refine_ls_weighting_scheme calc
_refine_ls_wR_factor_gt 0.1126
_refine_ls_wR_factor_ref 0.1176
_reflns_number_gt 4851
_reflns_number_total 6411
_reflns_threshold_expression I>2/s(I)
_cod_data_source_file cg200030s_si_001.cif
_cod_data_source_block mepdmalon_try2
_cod_depositor_comments
;
The following automatic conversions were performed:

'_symmetry_cell_setting' value 'Triclinic' changed to 'triclinic'
according to /home/saulius/struct/CIF-dictionaries/cif_core.dic
dictionary named 'cif_core.dic' version 2.4.1 from 2010-06-29.

Automatic conversion script
Id: cif_fix_values 1715 2011-07-08 13:25:40Z adriana 
;
_cod_original_cell_volume 740.34(8)
_cod_original_sg_symbol_H-M P1
_cod_database_code 4500630

loop_
_symmetry_equiv_pos_as_xyz
'x, y, z'

loop_
_atom_site_label
_atom_site_type_symbol
_atom_site_fract_x
_atom_site_fract_y
_atom_site_fract_z
_atom_site_U_iso_or_equiv
_atom_site_adp_type
_atom_site_occupancy
_atom_site_symmetry_multiplicity
_atom_site_calc_flag
_atom_site_refinement_flags
O1 O -0.3465(3) 0.8428(2) 0.56191(18) 0.0257(4) Uani 1 1 d .
O2 O -0.1579(3) 0.7982(2) 0.31124(18) 0.0268(4) Uani 1 1 d .
O3 O -0.0674(3) 1.5424(2) 0.24635(19) 0.0353(5) Uani 1 1 d .
O4 O -0.2888(4) 1.4868(3) 0.0698(2) 0.0462(6) Uani 1 1 d .
O5 O -0.4552(3) 1.2226(2) -0.08347(18) 0.0350(5) Uani 1 1 d .
O6 O -0.3829(3) 1.0302(2) -0.05046(18) 0.0312(5) Uani 1 1 d .
O7 O 0.0155(3) 1.0741(2) -0.37444(19) 0.0336(5) Uani 1 1 d .
O8 O -0.0531(3) 1.1579(3) -0.1976(2) 0.0476(7) Uani 1 1 d .
H8O H -0.021(6) 1.220(5) -0.138(4) 0.057 Uiso 1 1 d .
O9 O 0.1401(3) 1.4219(2) -0.04803(19) 0.0387(5) Uani 1 1 d .
O10 O 0.3906(3) 1.5850(2) -0.08669(18) 0.0295(4) Uani 1 1 d .
N1 N -0.6252(3) 0.8562(3) 0.7134(2) 0.0255(5) Uani 1 1 d .
H1N H -0.525(5) 0.923(4) 0.791(3) 0.031 Uiso 1 1 d .
N2 N -0.5442(3) 0.7637(3) 0.1563(2) 0.0212(5) Uani 1 1 d .
C1 C -0.3116(3) 0.6380(3) 0.6413(3) 0.0226(6) Uani 1 1 d .
C2 C -0.2764(3) 0.5784(3) 0.5285(3) 0.0249(6) Uani 1 1 d .
H2 H -0.2843 0.6248 0.4629 0.030 Uiso 1 1 calc R
C3 C -0.2299(4) 0.4518(3) 0.5101(3) 0.0286(6) Uani 1 1 d .
H3 H -0.2055 0.4120 0.4323 0.034 Uiso 1 1 calc R
C4 C -0.2188(4) 0.3830(3) 0.6051(3) 0.0331(7) Uani 1 1 d .
H4 H -0.1890 0.2949 0.5918 0.040 Uiso 1 1 calc R
C5 C -0.2509(4) 0.4422(3) 0.7185(3) 0.0346(7) Uani 1 1 d .
H5 H -0.2413 0.3958 0.7840 0.042 Uiso 1 1 calc R
C6 C -0.2975(4) 0.5701(3) 0.7382(3) 0.0281(6) Uani 1 1 d .
H6 H -0.3195 0.6108 0.8167 0.034 Uiso 1 1 calc R
C7 C -0.3689(4) 0.7758(3) 0.6609(3) 0.0224(6) Uani 1 1 d .
H7 H -0.2863 0.8570 0.7450 0.027 Uiso 1 1 calc R
C8 C -0.5777(4) 0.7189(3) 0.6622(3) 0.0227(6) Uani 1 1 d .
H8 H -0.5919 0.6589 0.7241 0.027 Uiso 1 1 calc R
C9 C -0.7183(4) 0.6084(3) 0.5339(3) 0.0284(6) Uani 1 1 d .
H9A H -0.7088 0.6627 0.4700 0.043 Uiso 1 1 calc R
H9B H -0.8482 0.5729 0.5422 0.043 Uiso 1 1 calc R
H9C H -0.6887 0.5182 0.5067 0.043 Uiso 1 1 calc R
C10 C -0.6418(5) 0.9489(4) 0.6253(3) 0.0428(8) Uani 1 1 d .
H10A H -0.6575 1.0409 0.6704 0.064 Uiso 1 1 calc R
H10B H -0.7527 0.8841 0.5502 0.064 Uiso 1 1 calc R
H10C H -0.5259 0.9821 0.5976 0.064 Uiso 1 1 calc R
C11 C -0.7980(4) 0.8067(4) 0.7580(3) 0.0369(7) Uani 1 1 d .
H11A H -0.9105 0.7412 0.6841 0.055 Uiso 1 1 calc R
H11B H -0.8130 0.8990 0.8033 0.055 Uiso 1 1 calc R
H11C H -0.7848 0.7471 0.8160 0.055 Uiso 1 1 calc R
C12 C -0.0071(4) 0.9848(3) 0.2085(3) 0.0254(6) Uani 1 1 d .
C13 C 0.1281(4) 1.0801(3) 0.3254(3) 0.0305(6) Uani 1 1 d .
H13 H 0.1079 1.0610 0.4024 0.037 Uiso 1 1 calc R
C14 C 0.2920(5) 1.2028(4) 0.3298(4) 0.0439(8) Uani 1 1 d .
H14 H 0.3841 1.2677 0.4098 0.053 Uiso 1 1 calc R
C15 C 0.3221(5) 1.2310(4) 0.2183(4) 0.0488(10) Uani 1 1 d .
H15 H 0.4346 1.3152 0.2217 0.059 Uiso 1 1 calc R
C16 C 0.1878(5) 1.1361(4) 0.1012(4) 0.0435(9) Uani 1 1 d .
H16 H 0.2083 1.1550 0.0243 0.052 Uiso 1 1 calc R
C17 C 0.0227(4) 1.0132(3) 0.0972(3) 0.0313(7) Uani 1 1 d .
H17 H -0.0697 0.9485 0.0173 0.038 Uiso 1 1 calc R
C18 C -0.1880(4) 0.8502(3) 0.2046(2) 0.0206(5) Uani 1 1 d .
H18 H -0.2254 0.7616 0.1244 0.025 Uiso 1 1 calc R
C19 C -0.3507(3) 0.9031(3) 0.2033(2) 0.0201(5) Uani 1 1 d .
H19 H -0.3482 0.9596 0.1389 0.024 Uiso 1 1 calc R
C20 C -0.3266(4) 1.0172(3) 0.3296(3) 0.0264(6) Uani 1 1 d .
H20A H -0.3322 0.9658 0.3954 0.040 Uiso 1 1 calc R
H20B H -0.4291 1.0527 0.3200 0.040 Uiso 1 1 calc R
H20C H -0.2029 1.1071 0.3550 0.040 Uiso 1 1 calc R
C21 C -0.7030(4) 0.8102(3) 0.1345(3) 0.0348(7) Uani 1 1 d .
H21A H -0.6777 0.8839 0.0861 0.052 Uiso 1 1 calc R
H21B H -0.7157 0.8600 0.2171 0.052 Uiso 1 1 calc R
H21C H -0.8216 0.7176 0.0859 0.052 Uiso 1 1 calc R
C22 C -0.5734(4) 0.6556(3) 0.2364(3) 0.0342(7) Uani 1 1 d .
H22A H -0.7066 0.5782 0.2063 0.051 Uiso 1 1 calc R
H22B H -0.5437 0.7165 0.3263 0.051 Uiso 1 1 calc R
H22C H -0.4890 0.6022 0.2284 0.051 Uiso 1 1 calc R
C23 C -0.1812(4) 1.4493(3) 0.1457(3) 0.0264(6) Uani 1 1 d .
C24 C -0.2032(4) 1.2827(3) 0.1031(3) 0.0265(6) Uani 1 1 d .
H24A H -0.2263 1.2395 0.1736 0.032 Uiso 1 1 calc R
H24B H -0.0798 1.2848 0.0921 0.032 Uiso 1 1 calc R
C25 C -0.3590(4) 1.1697(3) -0.0191(3) 0.0236(6) Uani 1 1 d .
C26 C 0.0504(4) 1.1754(3) -0.2750(3) 0.0247(6) Uani 1 1 d .
C27 C 0.2221(4) 1.3315(3) -0.2378(3) 0.0256(6) Uani 1 1 d .
H27A H 0.3381 1.3114 -0.2307 0.031 Uiso 1 1 calc R
H27B H 0.2102 1.3754 -0.3087 0.031 Uiso 1 1 calc R
C28 C 0.2529(4) 1.4548(3) -0.1147(2) 0.0230(6) Uani 1 1 d .
H2N H -0.553(4) 0.709(3) 0.084(3) 0.020(7) Uiso 1 1 d .
H2O H -0.113(5) 0.739(4) 0.286(3) 0.039(10) Uiso 1 1 d .
H1O H -0.217(7) 0.914(6) 0.591(5) 0.096(16) Uiso 1 1 d .
H4O H -0.367(7) 1.419(6) 0.011(5) 0.087(17) Uiso 1 1 d .

loop_
_atom_site_aniso_label
_atom_site_aniso_U_11
_atom_site_aniso_U_22
_atom_site_aniso_U_33
_atom_site_aniso_U_23
_atom_site_aniso_U_13
_atom_site_aniso_U_12
O1 0.0244(10) 0.0206(10) 0.0283(10) 0.0147(8) 0.0049(8) 0.0023(8)
O2 0.0338(12) 0.0205(10) 0.0316(11) 0.0135(9) 0.0115(9) 0.0133(9)
O3 0.0408(12) 0.0202(10) 0.0381(12) 0.0064(10) 0.0023(10) 0.0114(10)
O4 0.0633(16) 0.0203(11) 0.0453(14) 0.0051(11) -0.0063(13) 0.0204(12)
O5 0.0412(12) 0.0223(10) 0.0353(12) 0.0097(9) -0.0022(10) 0.0123(9)
O6 0.0409(12) 0.0138(9) 0.0339(11) 0.0091(8) 0.0055(9) 0.0074(9)
O7 0.0311(11) 0.0201(10) 0.0367(12) 0.0011(9) 0.0101(9) 0.0015(8)
O8 0.0502(15) 0.0262(12) 0.0426(14) 0.0019(10) 0.0234(12) -0.0090(11)
O9 0.0443(13) 0.0260(11) 0.0342(12) 0.0048(9) 0.0209(10) 0.0003(10)
O10 0.0316(11) 0.0160(10) 0.0303(11) 0.0052(8) 0.0091(9) -0.0005(8)
N1 0.0263(12) 0.0230(12) 0.0273(13) 0.0065(10) 0.0066(10) 0.0121(10)
N2 0.0206(12) 0.0176(11) 0.0204(12) 0.0059(10) 0.0068(10) 0.0022(9)
C1 0.0158(12) 0.0167(13) 0.0308(14) 0.0106(11) 0.0060(11) 0.0005(10)
C2 0.0190(13) 0.0195(13) 0.0276(15) 0.0066(12) 0.0019(11) 0.0015(11)
C3 0.0181(13) 0.0218(14) 0.0348(16) 0.0003(12) 0.0045(12) 0.0029(11)
C4 0.0230(15) 0.0226(15) 0.054(2) 0.0130(14) 0.0107(14) 0.0096(12)
C5 0.0307(16) 0.0324(16) 0.053(2) 0.0275(16) 0.0173(15) 0.0151(14)
C6 0.0258(14) 0.0282(15) 0.0340(16) 0.0152(13) 0.0137(12) 0.0100(12)
C7 0.0223(13) 0.0172(13) 0.0239(14) 0.0081(11) 0.0047(11) 0.0040(11)
C8 0.0220(13) 0.0180(13) 0.0280(14) 0.0086(11) 0.0074(11) 0.0076(11)
C9 0.0188(13) 0.0239(15) 0.0325(16) 0.0031(12) 0.0069(12) 0.0018(11)
C10 0.061(2) 0.0409(19) 0.0453(19) 0.0249(16) 0.0196(17) 0.0339(17)
C11 0.0251(15) 0.0363(17) 0.0451(19) 0.0034(15) 0.0115(14) 0.0134(14)
C12 0.0230(14) 0.0174(14) 0.0393(16) 0.0104(12) 0.0096(12) 0.0110(11)
C13 0.0282(15) 0.0219(14) 0.0396(17) 0.0071(13) 0.0110(13) 0.0095(12)
C14 0.0270(16) 0.0216(15) 0.070(2) 0.0029(16) 0.0091(16) 0.0055(13)
C15 0.0269(17) 0.0222(17) 0.104(3) 0.0273(19) 0.028(2) 0.0089(14)
C16 0.0383(18) 0.0399(19) 0.083(3) 0.045(2) 0.0365(19) 0.0249(16)
C17 0.0287(15) 0.0305(16) 0.0466(18) 0.0211(14) 0.0164(13) 0.0175(13)
C18 0.0253(14) 0.0118(12) 0.0216(13) 0.0041(10) 0.0073(11) 0.0051(11)
C19 0.0204(13) 0.0128(12) 0.0248(14) 0.0084(11) 0.0043(11) 0.0038(10)
C20 0.0270(14) 0.0174(13) 0.0304(15) 0.0046(12) 0.0049(12) 0.0080(11)
C21 0.0201(15) 0.0237(15) 0.051(2) 0.0036(14) 0.0042(13) 0.0068(12)
C22 0.0342(16) 0.0269(15) 0.0285(16) 0.0161(13) 0.0043(13) -0.0037(13)
C23 0.0296(15) 0.0233(14) 0.0279(15) 0.0126(13) 0.0092(13) 0.0097(12)
C24 0.0313(15) 0.0198(13) 0.0299(15) 0.0106(12) 0.0072(12) 0.0117(12)
C25 0.0273(14) 0.0220(14) 0.0250(14) 0.0114(12) 0.0117(12) 0.0097(12)
C26 0.0250(14) 0.0230(15) 0.0242(15) 0.0095(13) 0.0057(12) 0.0075(12)
C27 0.0220(14) 0.0171(14) 0.0301(15) 0.0054(12) 0.0079(12) 0.0012(11)
C28 0.0237(14) 0.0223(14) 0.0239(14) 0.0099(12) 0.0055(11) 0.0098(12)

loop_
_atom_type_symbol
_atom_type_description
_atom_type_scat_dispersion_real
_atom_type_scat_dispersion_imag
_atom_type_scat_source
O O 0.0106 0.0060 'International Tables Vol C Tables 4.2.6.8 and 6.1.1.4'
N N 0.0061 0.0033 'International Tables Vol C Tables 4.2.6.8 and 6.1.1.4'
C C 0.0033 0.0016 'International Tables Vol C Tables 4.2.6.8 and 6.1.1.4'
H H 0.0000 0.0000 'International Tables Vol C Tables 4.2.6.8 and 6.1.1.4'

loop_
_geom_angle_atom_site_label_1
_geom_angle_atom_site_label_2
_geom_angle_atom_site_label_3
_geom_angle
C7 O1 H1O 103(3)
C18 O2 H2O 101(2)
C23 O4 H4O 117(4)
C26 O8 H8O 117(4)
C11 N1 C10 110.4(2)
C11 N1 C8 111.2(2)
C10 N1 C8 115.8(2)
C11 N1 H1N 103.1(18)
C10 N1 H1N 109.2(18)
C8 N1 H1N 106.3(18)
C21 N2 C22 111.1(2)
C21 N2 C19 112.2(2)
C22 N2 C19 115.20(19)
C21 N2 H2N 104.9(19)
C22 N2 H2N 104.9(19)
C19 N2 H2N 108(2)
C2 C1 C6 119.3(2)
C2 C1 C7 120.9(2)
C6 C1 C7 119.8(2)
C1 C2 C3 120.6(2)
C1 C2 H2 119.7
C3 C2 H2 119.7
C2 C3 C4 120.1(3)
C2 C3 H3 119.9
C4 C3 H3 119.9
C5 C4 C3 119.9(3)
C5 C4 H4 120.0
C3 C4 H4 120.0
C4 C5 C6 120.4(3)
C4 C5 H5 119.8
C6 C5 H5 119.8
C5 C6 C1 119.6(3)
C5 C6 H6 120.2
C1 C6 H6 120.2
O1 C7 C8 109.2(2)
O1 C7 C1 111.0(2)
C8 C7 C1 109.5(2)
O1 C7 H7 109.0
C8 C7 H7 109.0
C1 C7 H7 109.0
C9 C8 N1 111.7(2)
C9 C8 C7 113.6(2)
N1 C8 C7 110.8(2)
C9 C8 H8 106.7
N1 C8 H8 106.7
C7 C8 H8 106.7
C8 C9 H9A 109.5
C8 C9 H9B 109.5
H9A C9 H9B 109.5
C8 C9 H9C 109.5
H9A C9 H9C 109.5
H9B C9 H9C 109.5
N1 C10 H10A 109.5
N1 C10 H10B 109.5
H10A C10 H10B 109.5
N1 C10 H10C 109.5
H10A C10 H10C 109.5
H10B C10 H10C 109.5
N1 C11 H11A 109.5
N1 C11 H11B 109.5
H11A C11 H11B 109.5
N1 C11 H11C 109.5
H11A C11 H11C 109.5
H11B C11 H11C 109.5
C17 C12 C13 119.7(3)
C17 C12 C18 120.6(3)
C13 C12 C18 119.7(2)
C14 C13 C12 120.1(3)
C14 C13 H13 120.0
C12 C13 H13 120.0
C15 C14 C13 120.2(3)
C15 C14 H14 119.9
C13 C14 H14 119.9
C14 C15 C16 120.0(3)
C14 C15 H15 120.0
C16 C15 H15 120.0
C15 C16 C17 119.6(3)
C15 C16 H16 120.2
C17 C16 H16 120.2
C12 C17 C16 120.4(3)
C12 C17 H17 119.8
C16 C17 H17 119.8
O2 C18 C12 111.2(2)
O2 C18 C19 109.5(2)
C12 C18 C19 109.7(2)
O2 C18 H18 108.8
C12 C18 H18 108.8
C19 C18 H18 108.8
C20 C19 N2 111.8(2)
C20 C19 C18 113.7(2)
N2 C19 C18 111.17(19)
C20 C19 H19 106.5
N2 C19 H19 106.5
C18 C19 H19 106.5
C19 C20 H20A 109.5
C19 C20 H20B 109.5
H20A C20 H20B 109.5
C19 C20 H20C 109.5
H20A C20 H20C 109.5
H20B C20 H20C 109.5
N2 C21 H21A 109.5
N2 C21 H21B 109.5
H21A C21 H21B 109.5
N2 C21 H21C 109.5
H21A C21 H21C 109.5
H21B C21 H21C 109.5
N2 C22 H22A 109.5
N2 C22 H22B 109.5
H22A C22 H22B 109.5
N2 C22 H22C 109.5
H22A C22 H22C 109.5
H22B C22 H22C 109.5
O3 C23 O4 122.2(3)
O3 C23 C24 121.0(2)
O4 C23 C24 116.7(3)
C23 C24 C25 118.0(2)
C23 C24 H24A 107.8
C25 C24 H24A 107.8
C23 C24 H24B 107.8
C25 C24 H24B 107.8
H24A C24 H24B 107.1
O6 C25 O5 124.0(3)
O6 C25 C24 117.8(2)
O5 C25 C24 118.2(2)
O7 C26 O8 122.8(3)
O7 C26 C27 120.0(3)
O8 C26 C27 117.2(2)
C28 C27 C26 117.1(2)
C28 C27 H27A 108.0
C26 C27 H27A 108.0
C28 C27 H27B 108.0
C26 C27 H27B 108.0
H27A C27 H27B 107.3
O10 C28 O9 124.1(3)
O10 C28 C27 117.0(2)
O9 C28 C27 118.9(2)

loop_
_geom_bond_atom_site_label_1
_geom_bond_atom_site_label_2
_geom_bond_distance
O1 C7 1.415(3)
O1 H1O 0.94(5)
O2 C18 1.415(3)
O2 H2O 0.80(4)
O3 C23 1.215(3)
O4 C23 1.295(3)
O4 H4O 0.78(5)
O5 C25 1.268(3)
O6 C25 1.250(3)
O7 C26 1.214(3)
O8 C26 1.287(4)
O8 H8O 0.71(4)
O9 C28 1.259(3)
O10 C28 1.254(3)
N1 C11 1.483(4)
N1 C10 1.498(4)
N1 C8 1.523(3)
N1 H1N 0.96(3)
N2 C21 1.469(4)
N2 C22 1.513(3)
N2 C19 1.523(3)
N2 H2N 0.84(3)
C1 C2 1.381(4)
C1 C6 1.401(4)
C1 C7 1.539(4)
C2 C3 1.384(4)
C2 H2 0.9500
C3 C4 1.386(4)
C3 H3 0.9500
C4 C5 1.373(4)
C4 H4 0.9500
C5 C6 1.396(4)
C5 H5 0.9500
C6 H6 0.9500
C7 C8 1.531(4)
C7 H7 1.0000
C8 C9 1.518(4)
C8 H8 1.0000
C9 H9A 0.9800
C9 H9B 0.9800
C9 H9C 0.9800
C10 H10A 0.9800
C10 H10B 0.9800
C10 H10C 0.9800
C11 H11A 0.9800
C11 H11B 0.9800
C11 H11C 0.9800
C12 C17 1.378(4)
C12 C13 1.391(4)
C12 C18 1.528(4)
C13 C14 1.386(4)
C13 H13 0.9500
C14 C15 1.380(5)
C14 H14 0.9500
C15 C16 1.389(5)
C15 H15 0.9500
C16 C17 1.394(4)
C16 H16 0.9500
C17 H17 0.9500
C18 C19 1.536(3)
C18 H18 1.0000
C19 C20 1.514(4)
C19 H19 1.0000
C20 H20A 0.9800
C20 H20B 0.9800
C20 H20C 0.9800
C21 H21A 0.9800
C21 H21B 0.9800
C21 H21C 0.9800
C22 H22A 0.9800
C22 H22B 0.9800
C22 H22C 0.9800
C23 C24 1.510(4)
C24 C25 1.522(4)
C24 H24A 0.9900
C24 H24B 0.9900
C26 C27 1.523(4)
C27 C28 1.517(4)
C27 H27A 0.9900
C27 H27B 0.9900

loop_
_geom_torsion_atom_site_label_1
_geom_torsion_atom_site_label_2
_geom_torsion_atom_site_label_3
_geom_torsion_atom_site_label_4
_geom_torsion
C6 C1 C2 C3 0.8(4)
C7 C1 C2 C3 -178.3(2)
C1 C2 C3 C4 0.2(4)
C2 C3 C4 C5 -1.1(4)
C3 C4 C5 C6 0.9(4)
C4 C5 C6 C1 0.1(4)
C2 C1 C6 C5 -0.9(4)
C7 C1 C6 C5 178.1(2)
C2 C1 C7 O1 -10.1(3)
C6 C1 C7 O1 170.9(2)
C2 C1 C7 C8 110.5(3)
C6 C1 C7 C8 -68.5(3)
C11 N1 C8 C9 72.2(3)
C10 N1 C8 C9 -54.8(3)
C11 N1 C8 C7 -160.0(2)
C10 N1 C8 C7 73.0(3)
O1 C7 C8 C9 54.5(3)
C1 C7 C8 C9 -67.2(3)
O1 C7 C8 N1 -72.2(3)
C1 C7 C8 N1 166.1(2)
C17 C12 C13 C14 -0.1(4)
C18 C12 C13 C14 -179.7(2)
C12 C13 C14 C15 0.0(4)
C13 C14 C15 C16 0.0(5)
C14 C15 C16 C17 0.3(4)
C13 C12 C17 C16 0.3(4)
C18 C12 C17 C16 179.9(2)
C15 C16 C17 C12 -0.4(4)
C17 C12 C18 O2 154.5(2)
C13 C12 C18 O2 -25.9(3)
C17 C12 C18 C19 -84.2(3)
C13 C12 C18 C19 95.4(3)
C21 N2 C19 C20 60.8(3)
C22 N2 C19 C20 -67.7(3)
C21 N2 C19 C18 -170.9(2)
C22 N2 C19 C18 60.7(3)
O2 C18 C19 C20 51.0(3)
C12 C18 C19 C20 -71.3(3)
O2 C18 C19 N2 -76.3(2)
C12 C18 C19 N2 161.4(2)
O3 C23 C24 C25 175.5(2)
O4 C23 C24 C25 -4.6(4)
C23 C24 C25 O6 -176.5(2)
C23 C24 C25 O5 4.2(4)
O7 C26 C27 C28 177.8(2)
O8 C26 C27 C28 -1.9(4)
C26 C27 C28 O10 -177.6(2)
C26 C27 C28 O9 1.9(4)
